data_4082965
loop_
_publ_author_name
'Hill, Anthony F.'
'McQueen, Caitlin M. A.'

_publ_section_title
;
 Arrested B--H Activation en Route to Installation of a PBP Pincer Ligand
 on Ruthenium and Osmium
;
_journal_issue 8
_journal_name_full Organometallics
_journal_page_first 1977
_journal_paper_doi 10.1021/om5001106
_journal_volume 33
_journal_year 2014
_chemical_formula_moiety 'C50 H44 B1 Cl2 N2 P3 Ru1'
_chemical_formula_sum 'C50 H44 B Cl2 N2 P3 Ru'
_chemical_formula_weight 948.62
_space_group_IT_number 14
_symmetry_cell_setting monoclinic
_symmetry_space_group_name_Hall '-P 2ybc'
_symmetry_space_group_name_H-M 'P 1 21/c 1'
_atom_sites_solution_hydrogens difmap
_atom_sites_solution_primary direct
_cell_angle_alpha 90
_cell_angle_beta 91.922(4)
_cell_angle_gamma 90
_cell_formula_units_Z 4
_cell_length_a 12.4171(8)
_cell_length_b 20.3980(15)
_cell_length_c 18.7584(13)
_cell_measurement_reflns_used 271575
_cell_measurement_temperature 200
_cell_measurement_theta_max 22.5
_cell_measurement_theta_min 2.55
_cell_volume 4748.5(6)
_computing_cell_refinement 'DENZO/SCALEPACK (Otwinowski & Minor, 1997)'
_computing_data_collection 'COLLECT (Nonius, 2001).'
_computing_data_reduction 'DENZO/SCALEPACK (Otwinowski & Minor, 1997)'
_computing_molecular_graphics 'ORTEP-3 for Windows v. 2.01'
_computing_publication_material 'CRYSTALS (Betteridge et al., 2003)'
_computing_structure_refinement 'CRYSTALS (Betteridge et al., 2003)'
_computing_structure_solution 'SIR92 (Altomare et al., 1994)'
_diffrn_ambient_temperature 200
_diffrn_measured_fraction_theta_full 0.999
_diffrn_measured_fraction_theta_max 0.994
_diffrn_measurement_device Area
_diffrn_measurement_device_type 'Nonius KappaCCD'
_diffrn_measurement_method \w
_diffrn_radiation_monochromator graphite
_diffrn_radiation_type 'Mo K\a'
_diffrn_radiation_wavelength 0.71073
_diffrn_reflns_av_R_equivalents 0.243
_diffrn_reflns_limit_h_max 13
_diffrn_reflns_limit_h_min -13
_diffrn_reflns_limit_k_max 21
_diffrn_reflns_limit_k_min 0
_diffrn_reflns_limit_l_max 20
_diffrn_reflns_limit_l_min 0
_diffrn_reflns_number 6213
_diffrn_reflns_theta_full 22.102
_diffrn_reflns_theta_max 22.553
_diffrn_reflns_theta_min 2.585
_diffrn_standards_number 0
_exptl_absorpt_coefficient_mu 0.579
_exptl_absorpt_correction_T_max 0.968
_exptl_absorpt_correction_T_min 0.955
_exptl_absorpt_correction_type integration
_exptl_absorpt_process_details
;
Gaussian integration (Coppens, 1970)
;
_exptl_crystal_colour orange
_exptl_crystal_density_diffrn 1.327
_exptl_crystal_density_method 'not measured'
_exptl_crystal_description block
_exptl_crystal_F_000 1944
_exptl_crystal_size_max 0.090
_exptl_crystal_size_mid 0.080
_exptl_crystal_size_min 0.060
_platon_squeeze_details
;
;
_refine_diff_density_max 1.72
_refine_diff_density_min -2.10
_refine_ls_extinction_method None
_refine_ls_goodness_of_fit_ref 1.0101
_refine_ls_hydrogen_treatment mixed
_refine_ls_matrix_type full
_refine_ls_number_parameters 535
_refine_ls_number_reflns 6204
_refine_ls_number_restraints 0
_refine_ls_R_factor_all 0.1568
_refine_ls_R_factor_gt 0.0892
_refine_ls_shift/su_max 0.0029185
_refine_ls_shift/su_mean 0.0000707
_refine_ls_structure_factor_coef Fsqd
_refine_ls_weighting_details
;
 Method, part 1, Chebychev polynomial, (Watkin, 1994, Prince, 1982) 
 [weight] = 1.0/[A~0~*T~0~(x)+A~1~*T~1~(x) ... +A~n-1~]*T~n-1~(x)] 
 where A~i~ are the Chebychev coefficients listed below and x= Fcalc/Fmax 
 Method = Robust Weighting (Prince, 1982) 
 W = [weight] * [1-(deltaF/6*sigmaF)^2^]^2^ 
 A~i~ are: 
 3.88 3.54 1.75 0.507 
;
_refine_ls_weighting_scheme calc
_refine_ls_wR_factor_all 0.1807
_refine_ls_wR_factor_gt 0.1423
_refine_ls_wR_factor_ref 0.1807
_reflns_limit_h_max 13
_reflns_limit_h_min -13
_reflns_limit_k_max 21
_reflns_limit_k_min 0
_reflns_limit_l_max 20
_reflns_limit_l_min 0
_reflns_number_gt 3786
_reflns_number_total 6213
_reflns_threshold_expression I>2.0\s(I)
_oxford_diffrn_Wilson_B_factor 1.67
_oxford_diffrn_Wilson_scale 311.14
_oxford_refine_ls_r_factor_ref 0.1568
_oxford_refine_ls_scale 0.07162(2)
_oxford_reflns_number_all 6204
_oxford_reflns_threshold_expression_ref I>-10.0\s(I)
_cod_data_source_file om5001106_si_001.cif
_cod_data_source_block Compound_1
_cod_depositor_comments
;
The following automatic conversions were performed:

'_symmetry_cell_setting' value 'Monoclinic' changed to 'monoclinic'
according to
/usr/data/users/saulius/crontab/automatic-downloads/rss-feeds/ACS/lib/dictionaries/cif_core.dic
dictionary named 'cif_core.dic' version 2.4.2 from
2011-04-26.

'_atom_sites_solution_primary' value 'Direct' changed to
'direct' according to
/usr/data/users/saulius/crontab/automatic-downloads/rss-feeds/ACS/lib/dictionaries/cif_core.dic
dictionary named 'cif_core.dic' version 2.4.2 from 2011-04-26.

Automatic conversion script
Id: cif_fix_values 2281 2013-09-26 08:29:07Z andrius 

 Adding full bibliography for 4082965--4082967.cif.
;
_cod_original_sg_symbol_H-M 'P 1 21/c 1 '
_cod_original_formula_sum 'C50 H44 B1 Cl2 N2 P3 Ru1'
_cod_database_code 4082965

loop_
_symmetry_equiv_pos_as_xyz
x,y,z
-x,-y,-z
-x,y+1/2,-z+1/2
x,-y+1/2,z+1/2

loop_
_atom_site_label
_atom_site_type_symbol
_atom_site_fract_x
_atom_site_fract_y
_atom_site_fract_z
_atom_site_U_iso_or_equiv
_atom_site_occupancy
_atom_site_adp_type
_atom_site_refinement_flags_posn
Ru1 Ru 0.20522(8) 0.62625(5) 0.81738(6) 0.0318 1.0000 Uani .
Cl1 Cl 0.2491(3) 0.61706(17) 0.94545(16) 0.0416 1.0000 Uani .
Cl2 Cl 0.1635(3) 0.50853(16) 0.82730(17) 0.0413 1.0000 Uani .
P1 P 0.0131(3) 0.64044(17) 0.81517(17) 0.0342 1.0000 Uani .
P2 P 0.3746(3) 0.58826(17) 0.77251(18) 0.0368 1.0000 Uani .
P3 P 0.2491(3) 0.73698(17) 0.83298(18) 0.0346 1.0000 Uani .
N1 N 0.0488(8) 0.5758(5) 0.6935(5) 0.0358 1.0000 Uani .
N2 N 0.2276(8) 0.5535(5) 0.6706(5) 0.0349 1.0000 Uani .
B1 B 0.1589(12) 0.5891(7) 0.7155(7) 0.0323 1.0000 Uani .
C1 C -0.0340(10) 0.5836(6) 0.7445(7) 0.0407 1.0000 Uani .
C2 C 0.3325(10) 0.5338(6) 0.6966(7) 0.0437 1.0000 Uani .
C3 C 0.0544(11) 0.5247(6) 0.6432(6) 0.0375 1.0000 Uani .
C4 C 0.1623(10) 0.5122(6) 0.6293(6) 0.0320 1.0000 Uani .
C5 C 0.1888(11) 0.4631(6) 0.5811(7) 0.0411 1.0000 Uani .
C6 C 0.1039(14) 0.4270(8) 0.5483(8) 0.0618 1.0000 Uani .
C7 C -0.0023(14) 0.4404(8) 0.5653(8) 0.0601 1.0000 Uani .
C8 C -0.0287(12) 0.4885(7) 0.6124(7) 0.0480 1.0000 Uani .
C11 C -0.0749(10) 0.6142(6) 0.8873(7) 0.0424 1.0000 Uani .
C12 C -0.0331(11) 0.5910(7) 0.9511(7) 0.0464 1.0000 Uani .
C13 C -0.0977(12) 0.5698(8) 1.0025(7) 0.0595 1.0000 Uani .
C14 C -0.2070(13) 0.5692(8) 0.9902(9) 0.0634 1.0000 Uani .
C15 C -0.2506(12) 0.5928(8) 0.9269(9) 0.0669 1.0000 Uani .
C16 C -0.1854(10) 0.6170(7) 0.8757(8) 0.0547 1.0000 Uani .
C21 C -0.0480(9) 0.7172(7) 0.7820(7) 0.0348 1.0000 Uani .
C22 C -0.0921(10) 0.7636(7) 0.8270(8) 0.0469 1.0000 Uani .
C23 C -0.1397(10) 0.8196(7) 0.7980(8) 0.0484 1.0000 Uani .
C24 C -0.1408(11) 0.8311(7) 0.7269(8) 0.0499 1.0000 Uani .
C25 C -0.0978(11) 0.7862(7) 0.6816(8) 0.0531 1.0000 Uani .
C26 C -0.0502(10) 0.7299(7) 0.7096(7) 0.0442 1.0000 Uani .
C31 C 0.4653(11) 0.5320(7) 0.8192(7) 0.0444 1.0000 Uani .
C32 C 0.4424(11) 0.5077(7) 0.8876(8) 0.0489 1.0000 Uani .
C33 C 0.5050(12) 0.4599(7) 0.9179(8) 0.0612 1.0000 Uani .
C34 C 0.5950(15) 0.4345(8) 0.8846(8) 0.0700 1.0000 Uani .
C35 C 0.6176(12) 0.4578(8) 0.8200(9) 0.0630 1.0000 Uani .
C36 C 0.5546(10) 0.5053(8) 0.7855(7) 0.0502 1.0000 Uani .
C41 C 0.4659(10) 0.6436(6) 0.7279(6) 0.0366 1.0000 Uani .
C42 C 0.5678(11) 0.6628(7) 0.7546(8) 0.0493 1.0000 Uani .
C43 C 0.6303(12) 0.7047(8) 0.7174(9) 0.0647 1.0000 Uani .
C44 C 0.5944(13) 0.7288(8) 0.6523(9) 0.0673 1.0000 Uani .
C45 C 0.4957(13) 0.7124(8) 0.6230(8) 0.0616 1.0000 Uani .
C46 C 0.4311(11) 0.6685(7) 0.6615(7) 0.0446 1.0000 Uani .
C51 C 0.2025(10) 0.7734(6) 0.9170(6) 0.0340 1.0000 Uani .
C52 C 0.2576(11) 0.8255(7) 0.9480(7) 0.0438 1.0000 Uani .
C53 C 0.2278(10) 0.8518(6) 1.0109(7) 0.0405 1.0000 Uani .
C54 C 0.1392(12) 0.8271(7) 1.0440(7) 0.0491 1.0000 Uani .
C55 C 0.0839(12) 0.7778(7) 1.0144(7) 0.0488 1.0000 Uani .
C56 C 0.1149(11) 0.7497(7) 0.9512(7) 0.0432 1.0000 Uani .
C61 C 0.3934(10) 0.7564(6) 0.8427(7) 0.0390 1.0000 Uani .
C62 C 0.4510(12) 0.7251(8) 0.8985(8) 0.0528 1.0000 Uani .
C63 C 0.5577(12) 0.7436(8) 0.9149(9) 0.0582 1.0000 Uani .
C64 C 0.6044(13) 0.7937(9) 0.8792(10) 0.0692 1.0000 Uani .
C65 C 0.5489(13) 0.8228(8) 0.8242(9) 0.0593 1.0000 Uani .
C66 C 0.4432(12) 0.8064(7) 0.8053(8) 0.0478 1.0000 Uani .
C71 C 0.2005(9) 0.7944(6) 0.7650(6) 0.0316 1.0000 Uani .
C72 C 0.1395(9) 0.8498(6) 0.7802(7) 0.0359 1.0000 Uani .
C73 C 0.1029(11) 0.8914(6) 0.7261(9) 0.0517 1.0000 Uani .
C74 C 0.1309(11) 0.8801(8) 0.6562(8) 0.0538 1.0000 Uani .
C75 C 0.1919(12) 0.8256(7) 0.6411(7) 0.0482 1.0000 Uani .
C76 C 0.2246(10) 0.7838(6) 0.6948(7) 0.0374 1.0000 Uani .
H1 H 0.179(8) 0.662(5) 0.753(5) 0.0320 1.0000 Uiso .
H11 H -0.0972 0.6007 0.7214 0.0491 1.0000 Uiso R
H12 H -0.0497 0.5422 0.7650 0.0491 1.0000 Uiso R
H21 H 0.3825 0.5375 0.6596 0.0529 1.0000 Uiso R
H22 H 0.3301 0.4896 0.7125 0.0529 1.0000 Uiso R
H51 H 0.2618 0.4542 0.5708 0.0495 1.0000 Uiso R
H61 H 0.1191 0.3937 0.5147 0.0741 1.0000 Uiso R
H71 H -0.0584 0.4151 0.5432 0.0721 1.0000 Uiso R
H81 H -0.1015 0.4967 0.6236 0.0578 1.0000 Uiso R
H121 H 0.0428 0.5901 0.9592 0.0556 1.0000 Uiso R
H131 H -0.0676 0.5552 1.0470 0.0716 1.0000 Uiso R
H141 H -0.2528 0.5524 1.0254 0.0762 1.0000 Uiso R
H151 H -0.3265 0.5922 0.9187 0.0802 1.0000 Uiso R
H161 H -0.2156 0.6355 0.8331 0.0658 1.0000 Uiso R
H221 H -0.0895 0.7570 0.8772 0.0564 1.0000 Uiso R
H231 H -0.1722 0.8504 0.8286 0.0581 1.0000 Uiso R
H241 H -0.1716 0.8705 0.7083 0.0599 1.0000 Uiso R
H251 H -0.1005 0.7936 0.6316 0.0638 1.0000 Uiso R
H261 H -0.0184 0.6994 0.6783 0.0533 1.0000 Uiso R
H321 H 0.3831 0.5247 0.9125 0.0586 1.0000 Uiso R
H331 H 0.4871 0.4433 0.9633 0.0734 1.0000 Uiso R
H341 H 0.6386 0.4016 0.9070 0.0838 1.0000 Uiso R
H351 H 0.6791 0.4414 0.7969 0.0755 1.0000 Uiso R
H361 H 0.5719 0.5197 0.7391 0.0597 1.0000 Uiso R
H421 H 0.5935 0.6465 0.7994 0.0555 1.0000 Uiso R
H431 H 0.6991 0.7173 0.7365 0.0774 1.0000 Uiso R
H441 H 0.6396 0.7576 0.6270 0.0811 1.0000 Uiso R
H451 H 0.4712 0.7300 0.5785 0.0741 1.0000 Uiso R
H461 H 0.3630 0.6555 0.6417 0.0533 1.0000 Uiso R
H521 H 0.3178 0.8434 0.9248 0.0527 1.0000 Uiso R
H531 H 0.2677 0.8870 1.0319 0.0487 1.0000 Uiso R
H541 H 0.1176 0.8452 1.0880 0.0588 1.0000 Uiso R
H551 H 0.0220 0.7616 1.0370 0.0584 1.0000 Uiso R
H561 H 0.0752 0.7138 0.9315 0.0516 1.0000 Uiso R
H621 H 0.4179 0.6914 0.9251 0.0634 1.0000 Uiso R
H631 H 0.5978 0.7211 0.9513 0.0701 1.0000 Uiso R
H641 H 0.6750 0.8081 0.8926 0.0830 1.0000 Uiso R
H651 H 0.5838 0.8557 0.7976 0.0711 1.0000 Uiso R
H661 H 0.4056 0.8288 0.7677 0.0578 1.0000 Uiso R
H721 H 0.1228 0.8591 0.8282 0.0430 1.0000 Uiso R
H731 H 0.0586 0.9278 0.7370 0.0621 1.0000 Uiso R
H741 H 0.1085 0.9094 0.6192 0.0645 1.0000 Uiso R
H751 H 0.2110 0.8170 0.5934 0.0582 1.0000 Uiso R
H761 H 0.2657 0.7462 0.6832 0.0451 1.0000 Uiso R

loop_
_atom_site_aniso_label
_atom_site_aniso_U_11
_atom_site_aniso_U_22
_atom_site_aniso_U_33
_atom_site_aniso_U_23
_atom_site_aniso_U_13
_atom_site_aniso_U_12
Ru1 0.0323(6) 0.0333(6) 0.0295(6) 0.0005(6) 0.0003(4) 0.0003(6)
Cl1 0.0443(19) 0.047(2) 0.0339(17) 0.0033(17) 0.0014(14) 0.0048(17)
Cl2 0.053(2) 0.0328(19) 0.0379(19) 0.0015(15) 0.0035(16) -0.0011(16)
P1 0.035(2) 0.034(2) 0.0332(19) 0.0037(16) 0.0032(15) -0.0030(16)
P2 0.034(2) 0.043(2) 0.033(2) -0.0038(17) 0.0031(16) 0.0056(17)
P3 0.0287(19) 0.040(2) 0.035(2) -0.0026(17) 0.0030(15) -0.0032(16)
N1 0.043(7) 0.037(7) 0.027(6) 0.010(5) 0.000(5) 0.007(5)
N2 0.026(6) 0.042(7) 0.037(6) -0.004(5) 0.000(5) -0.002(5)
B1 0.039(9) 0.036(9) 0.021(8) 0.001(7) 0.003(7) 0.009(8)
C1 0.048(9) 0.032(8) 0.043(8) 0.006(7) 0.007(7) -0.002(7)
C2 0.046(9) 0.036(8) 0.050(9) 0.007(7) 0.020(7) 0.001(7)
C3 0.052(9) 0.035(8) 0.024(7) 0.003(6) -0.016(6) -0.015(7)
C4 0.030(8) 0.035(8) 0.031(7) -0.002(6) 0.005(6) -0.003(6)
C5 0.044(9) 0.044(9) 0.036(8) 0.001(7) 0.013(7) -0.005(7)
C6 0.089(13) 0.054(10) 0.043(9) -0.026(8) 0.013(9) -0.007(10)
C7 0.072(12) 0.062(11) 0.047(10) -0.009(9) 0.003(9) -0.023(9)
C8 0.056(10) 0.047(9) 0.041(9) -0.005(8) 0.006(7) -0.006(8)
C11 0.038(8) 0.036(9) 0.054(9) 0.006(7) 0.006(7) 0.002(7)
C12 0.038(8) 0.062(10) 0.039(8) 0.024(7) -0.008(7) 0.006(7)
C13 0.053(11) 0.086(12) 0.040(9) 0.035(9) 0.012(8) -0.010(9)
C14 0.055(11) 0.068(11) 0.070(12) 0.020(9) 0.035(9) -0.005(9)
C15 0.037(9) 0.089(13) 0.074(12) 0.026(10) -0.010(9) -0.004(9)
C16 0.040(9) 0.065(11) 0.059(9) 0.032(9) 0.014(7) 0.000(8)
C21 0.024(7) 0.048(9) 0.033(8) -0.003(7) 0.006(6) 0.004(6)
C22 0.031(8) 0.049(10) 0.060(10) 0.009(8) -0.015(7) -0.002(7)
C23 0.031(9) 0.043(9) 0.071(11) 0.007(8) 0.010(8) 0.004(7)
C24 0.032(9) 0.050(10) 0.067(11) 0.029(9) 0.010(8) -0.009(7)
C25 0.053(10) 0.058(10) 0.049(9) 0.013(9) 0.009(8) -0.004(9)
C26 0.038(8) 0.044(9) 0.051(10) 0.002(8) 0.007(7) -0.008(7)
C31 0.039(9) 0.056(10) 0.039(9) -0.010(7) 0.010(7) 0.004(7)
C32 0.043(9) 0.052(10) 0.051(10) -0.002(8) 0.002(7) 0.015(8)
C33 0.067(11) 0.065(11) 0.051(10) 0.016(9) -0.003(8) 0.033(9)
C34 0.106(15) 0.073(12) 0.031(9) 0.004(9) 0.002(9) 0.046(11)
C35 0.050(10) 0.083(13) 0.055(10) -0.002(10) -0.016(8) 0.035(9)
C36 0.039(9) 0.089(12) 0.023(7) 0.001(8) 0.003(6) 0.016(8)
C41 0.044(8) 0.037(9) 0.030(7) -0.011(6) 0.019(6) 0.011(7)
C42 0.042(9) 0.050(10) 0.056(10) -0.008(8) -0.007(8) -0.002(8)
C43 0.045(10) 0.070(12) 0.080(13) -0.002(10) 0.009(9) -0.017(9)
C44 0.061(12) 0.069(12) 0.072(12) 0.004(10) 0.001(10) 0.002(10)
C45 0.060(11) 0.074(12) 0.051(10) 0.004(9) 0.000(9) 0.022(9)
C46 0.037(8) 0.051(9) 0.046(9) 0.008(7) 0.009(7) -0.004(7)
C51 0.040(8) 0.031(8) 0.030(7) 0.005(6) -0.001(6) -0.001(7)
C52 0.043(9) 0.046(9) 0.042(9) -0.016(7) 0.005(7) 0.009(7)
C53 0.022(7) 0.045(9) 0.053(9) -0.015(7) -0.009(7) 0.006(6)
C54 0.058(11) 0.050(10) 0.039(9) -0.005(8) 0.002(8) 0.013(8)
C55 0.050(9) 0.055(10) 0.042(9) -0.010(8) 0.009(7) 0.002(8)
C56 0.044(9) 0.044(9) 0.042(9) -0.013(7) -0.006(7) -0.010(7)
C61 0.030(8) 0.030(8) 0.057(9) -0.010(7) 0.005(7) -0.002(6)
C62 0.047(10) 0.068(11) 0.044(9) -0.018(8) 0.005(7) 0.010(8)
C63 0.039(10) 0.059(11) 0.076(12) -0.012(9) 0.004(8) 0.011(8)
C64 0.043(10) 0.082(14) 0.081(13) -0.016(11) -0.010(10) -0.009(10)
C65 0.048(11) 0.062(11) 0.068(12) 0.010(9) 0.008(9) -0.029(9)
C66 0.053(10) 0.036(9) 0.055(10) -0.014(7) 0.010(8) -0.005(7)
C71 0.031(7) 0.035(8) 0.030(8) 0.003(6) 0.013(6) -0.014(6)
C72 0.033(8) 0.027(8) 0.047(8) -0.012(6) -0.003(6) -0.004(6)
C73 0.039(9) 0.026(9) 0.090(12) 0.016(8) -0.001(8) 0.010(6)
C74 0.060(10) 0.047(10) 0.054(10) 0.029(9) -0.001(8) -0.026(9)
C75 0.059(10) 0.056(10) 0.029(8) 0.000(8) -0.006(7) -0.016(8)
C76 0.036(8) 0.030(8) 0.047(9) 0.022(7) 0.001(6) 0.006(6)

loop_
_atom_type_symbol
_atom_type_scat_dispersion_real
_atom_type_scat_dispersion_imag
_atom_type_scat_Cromer_Mann_a1
_atom_type_scat_Cromer_Mann_b1
_atom_type_scat_Cromer_Mann_a2
_atom_type_scat_Cromer_Mann_b2
_atom_type_scat_Cromer_Mann_a3
_atom_type_scat_Cromer_Mann_b3
_atom_type_scat_Cromer_Mann_a4
_atom_type_scat_Cromer_Mann_b4
_atom_type_scat_Cromer_Mann_c
_atom_type_scat_source
C 0.0033 0.0016 2.3100 20.8439 1.0200 10.2075 1.5886 0.5687 0.8650 51.6512 0.2156 'International Tables Vol C 4.2.6.8 and 6.1.1.4'
H 0.0000 0.0000 0.4930 10.5109 0.3229 26.1257 0.1402 3.1424 0.0408 57.7998 0.0030 'International Tables Vol C 4.2.6.8 and 6.1.1.4'
B 0.0013 0.0007 2.0545 23.2185 1.3326 1.0210 1.0979 60.3498 0.7068 0.1403 -0.1932 'International Tables Vol C 4.2.6.8 and 6.1.1.4'
Cl 0.1484 0.1585 11.4604 0.0104 7.1964 1.1662 6.2556 18.5194 1.6455 47.7784 -9.5574 'International Tables Vol C 4.2.6.8 and 6.1.1.4'
N 0.0061 0.0033 12.2126 0.0057 3.1322 9.8933 2.0125 28.9975 1.1663 0.5826 -11.5290 'International Tables Vol C 4.2.6.8 and 6.1.1.4'
P 0.1023 0.0942 6.4345 1.9067 4.1791 27.1570 1.7800 0.5260 1.4908 68.1645 1.1149 'International Tables Vol C 4.2.6.8 and 6.1.1.4'
Ru -1.2594 0.8363 19.2674 0.8085 12.9182 8.4347 4.8634 24.7997 1.5676 94.2928 5.3787 'International Tables Vol C 4.2.6.8 and 6.1.1.4'

loop_
_exptl_crystal_face_index_h
_exptl_crystal_face_index_k
_exptl_crystal_face_index_l
_exptl_crystal_face_perp_dist
1 0 0 0.055
0 -1 0 0.001
0 0 1 0.040
2 0 1 0.048
-1 0 -5 0.041
3 4 -1 0.091
2 -4 -1 0.019
-6 -5 3 0.004
1 -9 -5 0.011
-1 5 0 0.060

loop_
_geom_angle_atom_site_label_1
_geom_angle_atom_site_label_2
_geom_angle_atom_site_label_3
_geom_angle
_geom_angle_publ_flag
Cl1 Ru1 Cl2 83.80(12) yes
Cl1 Ru1 P1 102.35(11) yes
Cl2 Ru1 P1 84.70(12) yes
Cl1 Ru1 P2 98.59(12) yes
Cl2 Ru1 P2 84.34(12) yes
P1 Ru1 P2 155.12(12) yes
Cl1 Ru1 P3 84.73(12) yes
Cl2 Ru1 P3 168.45(12) yes
P1 Ru1 P3 96.48(12) yes
P2 Ru1 P3 98.70(12) yes
Cl1 Ru1 B1 154.3(4) yes
Cl2 Ru1 B1 70.6(4) yes
P1 Ru1 B1 77.8(4) yes
P2 Ru1 B1 77.5(4) yes
P3 Ru1 B1 120.9(4) yes
Cl1 Ru1 H1 154(4) no
Cl2 Ru1 H1 121(4) no
P1 Ru1 H1 74(4) no
P2 Ru1 H1 93(4) no
P3 Ru1 H1 70(4) no
B1 Ru1 H1 52(4) no
Ru1 P1 C1 103.2(4) yes
Ru1 P1 C11 124.4(4) yes
C1 P1 C11 99.4(6) yes
Ru1 P1 C21 120.4(4) yes
C1 P1 C21 100.1(6) yes
C11 P1 C21 104.3(6) yes
Ru1 P2 C2 103.4(4) yes
Ru1 P2 C31 124.6(4) yes
C2 P2 C31 98.3(6) yes
Ru1 P2 C41 121.5(4) yes
C2 P2 C41 100.4(6) yes
C31 P2 C41 103.2(6) yes
Ru1 P3 C51 114.5(4) yes
Ru1 P3 C61 116.3(4) yes
C51 P3 C61 99.3(6) yes
Ru1 P3 C71 117.6(4) yes
C51 P3 C71 103.4(6) yes
C61 P3 C71 103.3(6) yes
B1 N1 C1 118.8(10) yes
B1 N1 C3 105.3(10) yes
C1 N1 C3 125.4(11) yes
B1 N2 C2 119.9(11) yes
B1 N2 C4 106.9(11) yes
C2 N2 C4 121.9(10) yes
N1 B1 N2 108.4(11) yes
N1 B1 Ru1 123.6(9) yes
N2 B1 Ru1 124.7(10) yes
P1 C1 N1 109.4(9) yes
P1 C1 H11 109.5 no
N1 C1 H11 109.6 no
P1 C1 H12 109.4 no
N1 C1 H12 109.5 no
H11 C1 H12 109.5 no
P2 C2 N2 108.8(9) yes
P2 C2 H21 109.7 no
N2 C2 H21 109.7 no
P2 C2 H22 109.6 no
N2 C2 H22 109.6 no
H21 C2 H22 109.5 no
N1 C3 C4 109.3(10) yes
N1 C3 C8 128.5(13) yes
C4 C3 C8 122.2(13) yes
C3 C4 N2 109.4(11) yes
C3 C4 C5 120.1(12) yes
N2 C4 C5 130.6(12) yes
C4 C5 C6 117.9(13) yes
C4 C5 H51 121.1 no
C6 C5 H51 121.0 no
C5 C6 C7 119.8(13) yes
C5 C6 H61 120.1 no
C7 C6 H61 120.1 no
C6 C7 C8 122.5(14) yes
C6 C7 H71 118.7 no
C8 C7 H71 118.8 no
C3 C8 C7 117.5(14) yes
C3 C8 H81 121.2 no
C7 C8 H81 121.3 no
P1 C11 C12 121.5(10) yes
P1 C11 C16 118.8(10) yes
C12 C11 C16 119.6(12) yes
C11 C12 C13 121.3(13) yes
C11 C12 H121 119.3 no
C13 C12 H121 119.4 no
C12 C13 C14 119.5(14) yes
C12 C13 H131 120.2 no
C14 C13 H131 120.2 no
C13 C14 C15 120.2(14) yes
C13 C14 H141 119.9 no
C15 C14 H141 119.9 no
C14 C15 C16 120.4(14) yes
C14 C15 H151 119.8 no
C16 C15 H151 119.8 no
C11 C16 C15 118.8(13) yes
C11 C16 H161 120.6 no
C15 C16 H161 120.6 no
P1 C21 C22 122.6(10) yes
P1 C21 C26 119.1(10) yes
C22 C21 C26 118.3(13) yes
C21 C22 C23 119.5(14) yes
C21 C22 H221 120.2 no
C23 C22 H221 120.3 no
C22 C23 C24 121.3(15) yes
C22 C23 H231 119.4 no
C24 C23 H231 119.3 no
C23 C24 C25 120.2(14) yes
C23 C24 H241 119.9 no
C25 C24 H241 119.9 no
C24 C25 C26 119.4(14) yes
C24 C25 H251 120.3 no
C26 C25 H251 120.3 no
C25 C26 C21 121.4(14) yes
C25 C26 H261 119.3 no
C21 C26 H261 119.3 no
P2 C31 C32 121.4(10) yes
P2 C31 C36 121.0(10) yes
C32 C31 C36 117.3(13) yes
C31 C32 C33 120.1(14) yes
C31 C32 H321 119.9 no
C33 C32 H321 120.0 no
C32 C33 C34 122.3(15) yes
C32 C33 H331 118.8 no
C34 C33 H331 118.9 no
C33 C34 C35 117.8(15) yes
C33 C34 H341 121.1 no
C35 C34 H341 121.1 no
C34 C35 C36 122.4(15) yes
C34 C35 H351 118.8 no
C36 C35 H351 118.8 no
C31 C36 C35 120.1(13) yes
C31 C36 H361 120.0 no
C35 C36 H361 120.0 no
P2 C41 C42 125.3(11) yes
P2 C41 C46 117.0(10) yes
C42 C41 C46 117.7(12) yes
C41 C42 C43 121.1(14) yes
C41 C42 H421 119.4 no
C43 C42 H421 119.5 no
C42 C43 C44 120.3(16) yes
C42 C43 H431 119.8 no
C44 C43 H431 119.9 no
C43 C44 C45 121.9(17) yes
C43 C44 H441 119.0 no
C45 C44 H441 119.1 no
C44 C45 C46 117.7(15) yes
C44 C45 H451 121.1 no
C46 C45 H451 121.2 no
C45 C46 C41 121.3(14) yes
C45 C46 H461 119.3 no
C41 C46 H461 119.4 no
P3 C51 C52 120.1(10) yes
P3 C51 C56 122.3(10) yes
C52 C51 C56 117.6(12) yes
C51 C52 C53 121.6(13) yes
C51 C52 H521 119.2 no
C53 C52 H521 119.2 no
C52 C53 C54 119.5(13) yes
C52 C53 H531 120.3 no
C54 C53 H531 120.2 no
C53 C54 C55 119.8(13) yes
C53 C54 H541 120.1 no
C55 C54 H541 120.1 no
C54 C55 C56 121.2(14) yes
C54 C55 H551 119.4 no
C56 C55 H551 119.4 no
C55 C56 C51 120.2(13) yes
C55 C56 H561 119.9 no
C51 C56 H561 119.9 no
P3 C61 C62 116.6(11) yes
P3 C61 C66 123.7(11) yes
C62 C61 C66 119.1(13) yes
C61 C62 C63 119.7(15) yes
C61 C62 H621 120.1 no
C63 C62 H621 120.1 no
C62 C63 C64 120.6(16) yes
C62 C63 H631 119.7 no
C64 C63 H631 119.7 no
C63 C64 C65 119.2(15) yes
C63 C64 H641 120.4 no
C65 C64 H641 120.4 no
C64 C65 C66 122.7(15) yes
C64 C65 H651 118.6 no
C66 C65 H651 118.6 no
C61 C66 C65 118.6(14) yes
C61 C66 H661 120.7 no
C65 C66 H661 120.7 no
P3 C71 C72 123.2(9) yes
P3 C71 C76 119.4(10) yes
C72 C71 C76 117.4(12) yes
C71 C72 C73 120.9(12) yes
C71 C72 H721 119.6 no
C73 C72 H721 119.5 no
C72 C73 C74 120.2(13) yes
C72 C73 H731 120.0 no
C74 C73 H731 119.9 no
C73 C74 C75 119.0(13) yes
C73 C74 H741 120.6 no
C75 C74 H741 120.5 no
C74 C75 C76 120.2(13) yes
C74 C75 H751 119.9 no
C76 C75 H751 119.9 no
C71 C76 C75 122.4(13) yes
C71 C76 H761 118.8 no
C75 C76 H761 118.8 no

loop_
_geom_bond_atom_site_label_1
_geom_bond_atom_site_label_2
_geom_bond_distance
_geom_bond_publ_flag
Ru1 Cl1 2.453(3) yes
Ru1 Cl2 2.465(3) yes
Ru1 P1 2.402(3) yes
Ru1 P2 2.419(4) yes
Ru1 P3 2.340(4) yes
Ru1 B1 2.117(14) yes
Ru1 H1 1.43(10) no
P1 C1 1.842(13) yes
P1 C11 1.846(13) yes
P1 C21 1.839(13) yes
P2 C2 1.866(13) yes
P2 C31 1.813(14) yes
P2 C41 1.823(13) yes
P3 C51 1.852(13) yes
P3 C61 1.838(13) yes
P3 C71 1.820(13) yes
N1 B1 1.441(17) yes
N1 C1 1.437(15) yes
N1 C3 1.409(15) yes
N2 B1 1.420(17) yes
N2 C2 1.433(15) yes
N2 C4 1.388(15) yes
C1 H11 0.950 no
C1 H12 0.950 no
C2 H21 0.950 no
C2 H22 0.950 no
C3 C4 1.396(17) yes
C3 C8 1.379(17) yes
C4 C5 1.396(17) yes
C5 C6 1.411(19) yes
C5 H51 0.950 no
C6 C7 1.39(2) yes
C6 H61 0.950 no
C7 C8 1.369(19) yes
C7 H71 0.950 no
C8 H81 0.950 no
C11 C12 1.373(16) yes
C11 C16 1.384(17) yes
C12 C13 1.347(18) yes
C12 H121 0.950 no
C13 C14 1.369(19) yes
C13 H131 0.950 no
C14 C15 1.38(2) yes
C14 H141 0.950 no
C15 C16 1.369(19) yes
C15 H151 0.950 no
C16 H161 0.950 no
C21 C22 1.393(18) yes
C21 C26 1.382(17) yes
C22 C23 1.389(18) yes
C22 H221 0.950 no
C23 C24 1.355(19) yes
C23 H231 0.950 no
C24 C25 1.369(19) yes
C24 H241 0.950 no
C25 C26 1.388(18) yes
C25 H251 0.950 no
C26 H261 0.950 no
C31 C32 1.413(18) yes
C31 C36 1.405(17) yes
C32 C33 1.359(18) yes
C32 H321 0.950 no
C33 C34 1.40(2) yes
C33 H331 0.950 no
C34 C35 1.34(2) yes
C34 H341 0.950 no
C35 C36 1.391(18) yes
C35 H351 0.950 no
C36 H361 0.950 no
C41 C42 1.400(17) yes
C41 C46 1.401(17) yes
C42 C43 1.362(19) yes
C42 H421 0.950 no
C43 C44 1.38(2) yes
C43 H431 0.950 no
C44 C45 1.37(2) yes
C44 H441 0.950 no
C45 C46 1.416(19) yes
C45 H451 0.950 no
C46 H461 0.950 no
C51 C52 1.384(17) yes
C51 C56 1.370(17) yes
C52 C53 1.358(17) yes
C52 H521 0.950 no
C53 C54 1.378(18) yes
C53 H531 0.950 no
C54 C55 1.329(18) yes
C54 H541 0.950 no
C55 C56 1.382(17) yes
C55 H551 0.950 no
C56 H561 0.950 no
C61 C62 1.401(18) yes
C61 C66 1.395(18) yes
C62 C63 1.403(19) yes
C62 H621 0.950 no
C63 C64 1.36(2) yes
C63 H631 0.950 no
C64 C65 1.36(2) yes
C64 H641 0.950 no
C65 C66 1.389(19) yes
C65 H651 0.950 no
C66 H661 0.950 no
C71 C72 1.394(16) yes
C71 C76 1.377(16) yes
C72 C73 1.388(17) yes
C72 H721 0.950 no
C73 C74 1.389(19) yes
C73 H731 0.950 no
C74 C75 1.38(2) yes
C74 H741 0.950 no
C75 C76 1.372(17) yes
C75 H751 0.950 no
C76 H761 0.950 no

loop_
_platon_squeeze_void_nr
_platon_squeeze_void_average_x
_platon_squeeze_void_average_y
_platon_squeeze_void_average_z
_platon_squeeze_void_volume
_platon_squeeze_void_count_electrons
_platon_squeeze_void_content
1 0.500 0.000 0.000 297 69 ' '
2 0.500 0.500 0.500 297 69 ' '
3 0.350 0.125 0.344 7 1 ' '
4 0.350 0.375 0.844 7 1 ' '
5 0.650 0.625 0.156 7 1 ' '
6 0.650 0.875 0.656 7 1 ' '
